data_4061719
_journal_name_full Organometallics
_journal_paper_doi 10.1021/om050573q
_journal_year 2005
_chemical_formula_sum 'C48 H38 Cl6 F24 I2 N4 Rh2'
_chemical_formula_weight 1799.14
_space_group_IT_number 15
_symmetry_cell_setting monoclinic
_symmetry_space_group_name_Hall '-C 2yc'
_symmetry_space_group_name_H-M 'C 1 2/c 1'
_cell_angle_alpha 90.00
_cell_angle_beta 95.397(2)
_cell_angle_gamma 90.00
_cell_formula_units_Z 4
_cell_length_a 29.9171(14)
_cell_length_b 16.2557(7)
_cell_length_c 12.9824(6)
_cell_measurement_temperature 100(2)
_cell_volume 6285.7(5)
_diffrn_ambient_temperature 100(2)
_exptl_crystal_density_diffrn 1.901
_cod_original_sg_symbol_H-M 'C 2/c'
_cod_database_code 4061719

loop_
_symmetry_equiv_pos_as_xyz
'x, y, z'
'-x, y, -z+1/2'
'x+1/2, y+1/2, z'
'-x+1/2, y+1/2, -z+1/2'
'-x, -y, -z'
'x, -y, z-1/2'
'-x+1/2, -y+1/2, -z'
'x+1/2, -y+1/2, z-1/2'

loop_
_atom_site_label
_atom_site_type_symbol
_atom_site_fract_x
_atom_site_fract_y
_atom_site_fract_z
_atom_site_U_iso_or_equiv
_atom_site_adp_type
_atom_site_occupancy
_atom_site_symmetry_multiplicity
_atom_site_calc_flag
_atom_site_refinement_flags
_atom_site_disorder_assembly
_atom_site_disorder_group
Rh Rh 0.308245(11) 0.24637(2) 0.59563(3) 0.01617(10) Uani 1 1 d . . .
I I 0.254838(9) 0.363818(17) 0.49071(2) 0.02014(10) Uani 1 1 d . . .
N1 N 0.24915(13) 0.2547(2) 0.7814(3) 0.0206(8) Uani 1 1 d . . .
N2 N 0.36006(13) 0.2064(2) 0.4039(3) 0.0218(8) Uani 1 1 d . . .
F1 F 0.33586(10) 0.08013(18) 0.6324(3) 0.0340(7) Uani 1 1 d . . .
F2 F 0.34342(11) 0.1509(2) 0.7723(2) 0.0361(7) Uani 1 1 d . . .
F3 F 0.39113(9) 0.16234(19) 0.6596(2) 0.0316(7) Uani 1 1 d . . .
F4 F 0.37267(10) 0.31013(18) 0.7554(2) 0.0309(6) Uani 1 1 d . . .
F5 F 0.32450(9) 0.40136(17) 0.6928(2) 0.0268(6) Uani 1 1 d . . .
F6 F 0.36633(11) 0.4010(2) 0.5099(3) 0.0413(8) Uani 1 1 d . . .
F7 F 0.41555(10) 0.31537(19) 0.5800(3) 0.0383(8) Uani 1 1 d . . .
F8A F 0.38244(19) 0.5151(3) 0.6331(4) 0.0411(15) Uiso 0.605(6) 1 d PD A 1
F9A F 0.4224(2) 0.4431(4) 0.7472(4) 0.0454(16) Uiso 0.605(6) 1 d PD A 1
F10A F 0.4669(2) 0.5510(4) 0.6228(6) 0.0476(17) Uiso 0.605(6) 1 d PD A 1
F11A F 0.4445(2) 0.4799(5) 0.4910(5) 0.0582(19) Uiso 0.605(6) 1 d PD A 1
F12A F 0.4850(2) 0.4236(5) 0.6124(6) 0.063(2) Uiso 0.605(6) 1 d PD A 1
F8B F 0.3959(3) 0.4905(6) 0.7191(8) 0.056(3) Uiso 0.395(6) 1 d PD A 2
F9B F 0.4460(4) 0.3995(7) 0.7252(8) 0.061(3) Uiso 0.395(6) 1 d PD A 2
F10B F 0.4774(3) 0.5300(6) 0.6551(7) 0.036(2) Uiso 0.395(6) 1 d PD A 2
F11B F 0.4224(4) 0.5412(7) 0.5398(10) 0.075(4) Uiso 0.395(6) 1 d PD A 2
F12B F 0.4654(4) 0.4424(6) 0.5224(8) 0.054(3) Uiso 0.395(6) 1 d PD A 2
C1 C 0.34711(15) 0.1548(3) 0.6706(4) 0.0228(9) Uani 1 1 d . . .
C2 C 0.35077(16) 0.3366(3) 0.6651(4) 0.0234(10) Uani 1 1 d . . .
C3 C 0.38606(16) 0.3737(3) 0.6006(4) 0.0266(10) Uani 1 1 d . A .
C4 C 0.4133(2) 0.4462(4) 0.6493(5) 0.0471(16) Uani 1 1 d D . .
C5 C 0.4503(2) 0.4809(4) 0.5930(5) 0.0511(17) Uani 1 1 d D A .
C11 C 0.27172(15) 0.2546(3) 0.7145(4) 0.0202(9) Uani 1 1 d . . .
C12 C 0.22048(16) 0.2511(3) 0.8608(4) 0.0230(10) Uani 1 1 d . . .
C13 C 0.20795(17) 0.1736(4) 0.8941(4) 0.0309(11) Uani 1 1 d . . .
C14 C 0.1790(2) 0.1728(5) 0.9728(4) 0.0439(16) Uani 1 1 d . . .
H14 H 0.1695 0.1218 0.9989 0.053 Uiso 1 1 calc R . .
C15 C 0.1641(2) 0.2452(5) 1.0127(5) 0.054(2) Uani 1 1 d . . .
H15 H 0.1440 0.2431 1.0652 0.065 Uiso 1 1 calc R . .
C16 C 0.17760(19) 0.3205(5) 0.9784(5) 0.0457(16) Uani 1 1 d . . .
H16 H 0.1671 0.3693 1.0084 0.055 Uiso 1 1 calc R . .
C17 C 0.20644(17) 0.3260(4) 0.9004(4) 0.0317(12) Uani 1 1 d . . .
C18 C 0.2249(2) 0.0968(3) 0.8476(5) 0.0410(14) Uani 1 1 d . . .
H18A H 0.2144 0.0949 0.7738 0.049 Uiso 1 1 calc R . .
H18B H 0.2135 0.0488 0.8825 0.049 Uiso 1 1 calc R . .
H18C H 0.2578 0.0966 0.8560 0.049 Uiso 1 1 calc R . .
C19 C 0.2219(2) 0.4064(4) 0.8612(5) 0.0449(15) Uani 1 1 d . . .
H19A H 0.2077 0.4514 0.8965 0.054 Uiso 1 1 calc R . .
H19B H 0.2134 0.4102 0.7865 0.054 Uiso 1 1 calc R . .
H19C H 0.2546 0.4105 0.8747 0.054 Uiso 1 1 calc R . .
C21 C 0.34181(15) 0.2262(3) 0.4741(4) 0.0198(9) Uani 1 1 d . . .
C22 C 0.38277(16) 0.1758(3) 0.3217(4) 0.0239(10) Uani 1 1 d . . .
C23 C 0.38591(17) 0.0905(3) 0.3122(4) 0.0291(11) Uani 1 1 d . . .
C24 C 0.40942(18) 0.0622(4) 0.2311(4) 0.0353(12) Uani 1 1 d . . .
H24 H 0.4122 0.0047 0.2207 0.042 Uiso 1 1 calc R . .
C25 C 0.42849(19) 0.1157(4) 0.1664(4) 0.0385(13) Uani 1 1 d . . .
H25 H 0.4444 0.0947 0.1121 0.046 Uiso 1 1 calc R . .
C26 C 0.42495(19) 0.1997(4) 0.1790(4) 0.0362(12) Uani 1 1 d . . .
H26 H 0.4384 0.2358 0.1333 0.043 Uiso 1 1 calc R . .
C27 C 0.40192(17) 0.2320(3) 0.2579(4) 0.0273(10) Uani 1 1 d . . .
C28 C 0.3665(2) 0.0337(3) 0.3874(5) 0.0386(13) Uani 1 1 d . . .
H28A H 0.3811 0.0436 0.4570 0.046 Uiso 1 1 calc R . .
H28B H 0.3714 -0.0235 0.3674 0.046 Uiso 1 1 calc R . .
H28C H 0.3342 0.0440 0.3869 0.046 Uiso 1 1 calc R . .
C29 C 0.3987(2) 0.3232(3) 0.2762(5) 0.0388(13) Uani 1 1 d . . .
H29A H 0.4171 0.3379 0.3401 0.047 Uiso 1 1 calc R . .
H29B H 0.3674 0.3382 0.2825 0.047 Uiso 1 1 calc R . .
H29C H 0.4096 0.3530 0.2179 0.047 Uiso 1 1 calc R . .
C99 C 0.4944(2) 0.1689(5) 0.5963(5) 0.0514(17) Uani 1 1 d . . .
H99 H 0.4687 0.1812 0.6380 0.062 Uiso 1 1 calc R B 1
Cl1A Cl 0.47339(8) 0.1724(2) 0.47116(18) 0.0333(7) Uiso 0.612(8) 1 d P C 1
Cl2A Cl 0.53708(12) 0.2452(3) 0.6327(3) 0.0577(10) Uiso 0.612(8) 1 d P C 1
Cl3A Cl 0.51412(17) 0.0753(3) 0.6357(5) 0.0910(15) Uiso 0.612(8) 1 d P C 1
Cl1B Cl 0.47884(13) 0.2045(4) 0.4641(3) 0.0340(11) Uiso 0.388(8) 1 d P C 2
Cl2B Cl 0.54380(15) 0.2096(4) 0.6381(3) 0.0447(13) Uiso 0.388(8) 1 d P C 2
Cl3B Cl 0.5038(3) 0.0541(5) 0.5856(7) 0.094(2) Uiso 0.388(8) 1 d P C 2

loop_
_atom_site_aniso_label
_atom_site_aniso_U_11
_atom_site_aniso_U_22
_atom_site_aniso_U_33
_atom_site_aniso_U_23
_atom_site_aniso_U_13
_atom_site_aniso_U_12
Rh 0.01529(17) 0.01575(18) 0.01729(18) 0.00004(12) 0.00053(13) 0.00028(12)
I 0.01923(15) 0.01630(15) 0.02415(16) 0.00083(10) -0.00190(11) -0.00018(10)
N1 0.0205(19) 0.0202(19) 0.0212(19) -0.0012(15) 0.0018(16) -0.0001(15)
N2 0.0184(18) 0.023(2) 0.023(2) -0.0019(16) 0.0004(15) -0.0012(15)
F1 0.0337(16) 0.0184(14) 0.0471(18) 0.0012(13) -0.0111(14) 0.0018(12)
F2 0.0418(18) 0.0430(18) 0.0235(15) 0.0097(13) 0.0031(13) 0.0144(15)
F3 0.0200(14) 0.0316(16) 0.0424(17) 0.0053(13) -0.0009(12) 0.0035(12)
F4 0.0325(16) 0.0309(16) 0.0273(15) -0.0001(12) -0.0075(12) -0.0036(13)
F5 0.0255(14) 0.0227(14) 0.0326(15) -0.0075(12) 0.0048(11) 0.0010(11)
F6 0.0311(16) 0.053(2) 0.0394(18) 0.0175(16) 0.0025(14) -0.0086(15)
F7 0.0303(16) 0.0281(16) 0.059(2) -0.0078(15) 0.0178(15) 0.0009(13)
C1 0.020(2) 0.026(2) 0.023(2) -0.0096(19) 0.0068(18) -0.0075(18)
C2 0.026(2) 0.023(2) 0.022(2) 0.0057(18) 0.0068(18) 0.0106(19)
C3 0.023(2) 0.025(2) 0.033(3) -0.002(2) 0.006(2) -0.0012(19)
C4 0.044(3) 0.043(3) 0.057(4) -0.020(3) 0.018(3) -0.016(3)
C5 0.040(3) 0.045(4) 0.069(5) -0.013(3) 0.011(3) -0.021(3)
C11 0.021(2) 0.017(2) 0.022(2) 0.0003(17) -0.0037(18) 0.0008(16)
C12 0.019(2) 0.032(3) 0.017(2) -0.0017(18) 0.0005(17) 0.0011(18)
C13 0.027(3) 0.042(3) 0.024(2) 0.005(2) -0.0022(19) -0.007(2)
C14 0.032(3) 0.074(5) 0.025(3) 0.013(3) -0.001(2) -0.016(3)
C15 0.024(3) 0.114(7) 0.023(3) -0.012(3) 0.004(2) -0.004(3)
C16 0.027(3) 0.077(5) 0.033(3) -0.023(3) -0.001(2) 0.011(3)
C17 0.022(2) 0.044(3) 0.027(3) -0.012(2) -0.0063(19) 0.006(2)
C18 0.046(3) 0.027(3) 0.049(3) 0.007(2) -0.003(3) -0.008(2)
C19 0.045(3) 0.029(3) 0.058(4) -0.011(3) -0.010(3) 0.011(3)
C21 0.018(2) 0.017(2) 0.023(2) -0.0003(17) -0.0018(18) -0.0010(17)
C22 0.020(2) 0.030(3) 0.021(2) -0.0059(19) 0.0020(17) -0.0006(19)
C23 0.025(2) 0.031(3) 0.032(3) -0.008(2) 0.008(2) -0.005(2)
C24 0.033(3) 0.036(3) 0.038(3) -0.014(2) 0.010(2) -0.004(2)
C25 0.036(3) 0.048(3) 0.033(3) -0.013(3) 0.014(2) -0.006(3)
C26 0.034(3) 0.049(3) 0.027(3) 0.001(2) 0.008(2) -0.004(2)
C27 0.026(2) 0.034(3) 0.022(2) 0.001(2) 0.0017(19) 0.001(2)
C28 0.047(3) 0.025(3) 0.046(3) -0.008(2) 0.019(3) -0.010(2)
C29 0.051(4) 0.032(3) 0.035(3) 0.009(2) 0.010(3) 0.003(3)
C99 0.028(3) 0.086(5) 0.040(3) 0.005(3) 0.004(2) -0.003(3)

loop_
_geom_bond_atom_site_label_1
_geom_bond_atom_site_label_2
_geom_bond_distance
_geom_bond_site_symmetry_2
_geom_bond_publ_flag
Rh C21 1.976(5) . ?
Rh C11 1.978(5) . ?
Rh C1 2.075(5) . ?
Rh C2 2.090(5) . ?
Rh I 2.7620(4) 7_556 ?
Rh I 2.7648(4) . ?
I Rh 2.7620(4) 7_556 ?
N1 C11 1.149(6) . ?
N1 C12 1.403(6) . ?
N2 C21 1.152(6) . ?
N2 C22 1.407(6) . ?
F1 C1 1.341(5) . ?
F2 C1 1.336(5) . ?
F3 C1 1.344(5) . ?
F4 C2 1.358(5) . ?
F5 C2 1.382(5) . ?
F6 C3 1.342(6) . ?
F7 C3 1.340(6) . ?
F8A C4 1.454(8) . ?
F9A C4 1.276(8) . ?
F10A C5 1.289(8) . ?
F11A C5 1.319(8) . ?
F12A C5 1.400(8) . ?
F8B C4 1.304(10) . ?
F9B C4 1.523(10) . ?
F10B C5 1.350(9) . ?
F11B C5 1.423(11) . ?
F12B C5 1.229(10) . ?
C2 C3 1.532(7) . ?
C3 C4 1.535(7) . ?
C4 C5 1.492(9) . ?
C12 C13 1.395(7) . ?
C12 C17 1.401(7) . ?
C13 C14 1.400(8) . ?
C13 C18 1.495(8) . ?
C14 C15 1.376(10) . ?
C15 C16 1.376(11) . ?
C16 C17 1.394(8) . ?
C17 C19 1.492(9) . ?
C22 C27 1.392(7) . ?
C22 C23 1.398(7) . ?
C23 C24 1.397(7) . ?
C23 C28 1.500(7) . ?
C24 C25 1.370(8) . ?
C25 C26 1.381(9) . ?
C26 C27 1.390(7) . ?
C27 C29 1.506(7) . ?
C99 Cl2B 1.664(8) . ?
C99 Cl1A 1.687(7) . ?
C99 Cl3A 1.693(9) . ?
C99 Cl2A 1.812(8) . ?
C99 Cl1B 1.830(8) . ?
C99 Cl3B 1.894(12) . ?
